data_7047294
loop_
_publ_author_name
'Linnenberg, Oliver'
'Mayerl, Lisa'
'Monakhov, Kirill Yu'

_publ_section_title
;
 The Heck reaction as a tool to expand polyoxovanadates towards
 thiol-sensitive organic-inorganic hybrid fluorescent switches.
;
_journal_issue 41
_journal_name_full 'Dalton transactions (Cambridge, England : 2003)'
_journal_page_first 14402
_journal_page_last 14407
_journal_paper_doi 10.1039/c8dt02340a
_journal_volume 47
_journal_year 2018
_chemical_formula_moiety '4(C16 H36 N), 2(Pd2 I6)'
_chemical_formula_sum 'C64 H144 I12 N4 Pd4'
_chemical_formula_weight 2918.22
_chemical_name_systematic (TBA)2[Pd2I6]
_space_group_crystal_system monoclinic
_space_group_IT_number 14
_space_group_name_Hall '-P 2ybc'
_space_group_name_H-M_alt 'P 1 21/c 1'
_symmetry_space_group_name_Hall '-P 2ybc'
_symmetry_space_group_name_H-M 'P 1 21/c 1'
_atom_sites_solution_hydrogens geom
_audit_creation_method SHELXL-2014/7
_audit_update_record
;
2017-10-23 deposited with the CCDC.
2018-08-17 downloaded from the CCDC.
;
_cell_angle_alpha 90
_cell_angle_beta 101.7210(10)
_cell_angle_gamma 90
_cell_formula_units_Z 2
_cell_length_a 14.5016(6)
_cell_length_b 13.7745(5)
_cell_length_c 23.8492(9)
_cell_measurement_reflns_used 9837
_cell_measurement_temperature 100(2)
_cell_measurement_theta_max 30.64
_cell_measurement_theta_min 2.35
_cell_volume 4664.6(3)
_computing_cell_refinement 'Bruker SAINT'
_computing_data_collection 'Bruker APEX2'
_computing_data_reduction 'Bruker SAINT'
_computing_structure_refinement 'SHELXL-2014/7 (Sheldrick, 2014)'
_computing_structure_solution SHELXS
_diffrn_ambient_temperature 100(2)
_diffrn_measured_fraction_theta_full 0.998
_diffrn_measured_fraction_theta_max 0.930
_diffrn_measurement_device_type 'Bruker APEX CCD'
_diffrn_measurement_method '\w scans'
_diffrn_radiation_type MoK\a
_diffrn_radiation_wavelength 0.71073
_diffrn_reflns_av_R_equivalents 0.0284
_diffrn_reflns_av_unetI/netI 0.0221
_diffrn_reflns_Laue_measured_fraction_full 0.998
_diffrn_reflns_Laue_measured_fraction_max 0.930
_diffrn_reflns_limit_h_max 20
_diffrn_reflns_limit_h_min -20
_diffrn_reflns_limit_k_max 19
_diffrn_reflns_limit_k_min -18
_diffrn_reflns_limit_l_max 33
_diffrn_reflns_limit_l_min -32
_diffrn_reflns_number 69700
_diffrn_reflns_point_group_measured_fraction_full 0.998
_diffrn_reflns_point_group_measured_fraction_max 0.930
_diffrn_reflns_theta_full 25.242
_diffrn_reflns_theta_max 31.006
_diffrn_reflns_theta_min 1.744
_exptl_absorpt_coefficient_mu 4.764
_exptl_absorpt_correction_T_max 0.7461
_exptl_absorpt_correction_T_min 0.4934
_exptl_absorpt_correction_type multi-scan
_exptl_absorpt_process_details
'SADABS-2008/1 (Bruker,2008) was used for absorption correction. wR2(int) was 0.1052 before and 0.0420 after correction. The Ratio of minimum to maximum transmission is 0.6613. The \l/2 correction factor is 0.0015.'
_exptl_crystal_colour black
_exptl_crystal_density_diffrn 2.078
_exptl_crystal_density_method 'not measured'
_exptl_crystal_description block
_exptl_crystal_F_000 2752
_exptl_crystal_size_max 0.49
_exptl_crystal_size_mid 0.1
_exptl_crystal_size_min 0.05
_refine_diff_density_max 2.273
_refine_diff_density_min -2.307
_refine_diff_density_rms 0.139
_refine_ls_extinction_method none
_refine_ls_goodness_of_fit_ref 1.004
_refine_ls_hydrogen_treatment constr
_refine_ls_matrix_type full
_refine_ls_number_parameters 387
_refine_ls_number_reflns 13810
_refine_ls_number_restraints 0
_refine_ls_restrained_S_all 1.004
_refine_ls_R_factor_all 0.0335
_refine_ls_R_factor_gt 0.0274
_refine_ls_shift/su_max 0.003
_refine_ls_shift/su_mean 0.000
_refine_ls_structure_factor_coef Fsqd
_refine_ls_weighting_details 'w=1/[\s^2^(Fo^2^)+(0.0310P)^2^+12.5850P] where P=(Fo^2^+2Fc^2^)/3'
_refine_ls_weighting_scheme calc
_refine_ls_wR_factor_gt 0.0657
_refine_ls_wR_factor_ref 0.0694
_reflns_Friedel_coverage 0.000
_reflns_number_gt 12091
_reflns_number_total 13810
_reflns_threshold_expression 'I > 2\s(I)'
_cod_data_source_file c8dt02340a2.cif
_cod_data_source_block pd2i6
_cod_depositor_comments 'Adding full bibliography for 7047293--7047295.cif.'
_cod_database_code 7047294
_shelx_shelxl_version_number 2014/7
_shelx_space_group_comment
;
The symmetry employed for this shelxl refinement is uniquely defined
by the following loop, which should always be used as a source of
symmetry information in preference to the above space-group names.
They are only intended as comments.
;

loop_
_space_group_symop_operation_xyz
'x, y, z'
'-x, y+1/2, -z+1/2'
'-x, -y, -z'
'x, -y-1/2, z-1/2'

loop_
_atom_site_label
_atom_site_type_symbol
_atom_site_fract_x
_atom_site_fract_y
_atom_site_fract_z
_atom_site_U_iso_or_equiv
_atom_site_adp_type
_atom_site_occupancy
_atom_site_site_symmetry_order
_atom_site_calc_flag
_atom_site_refinement_flags_posn
_atom_site_refinement_flags_adp
IRR I 0.30156(2) 0.24582(2) 0.94564(2) 0.01942(4) Uani 1 1 d . .
I1 I 0.53789(2) 0.26122(2) 0.91085(2) 0.01998(4) Uani 1 1 d . .
I2 I 0.07233(2) 0.21780(2) 0.98949(2) 0.02159(5) Uani 1 1 d . .
I3 I 0.41917(2) 0.36637(2) 0.76625(2) 0.02162(5) Uani 1 1 d . .
I4 I -0.03912(2) 0.33564(2) 0.84604(2) 0.02401(5) Uani 1 1 d . .
I5 I 0.19485(2) 0.35069(2) 0.81384(2) 0.02567(5) Uani 1 1 d . .
Pd00 Pd 0.12782(2) 0.28664(2) 0.89993(2) 0.01588(5) Uani 1 1 d . .
Pd1 Pd 0.36802(2) 0.30667(2) 0.85844(2) 0.01495(5) Uani 1 1 d . .
N009 N 0.70166(17) 0.56440(17) 0.86383(10) 0.0146(4) Uani 1 1 d . .
N00A N 1.22488(17) 0.55178(17) 0.61596(10) 0.0147(4) Uani 1 1 d . .
C00B C 1.4186(2) 0.3714(2) 0.58926(12) 0.0156(5) Uani 1 1 d . .
H00Z H 1.4519 0.3703 0.6289 0.019 Uiso 1 1 calc R U
H H 1.4159 0.3053 0.5750 0.019 Uiso 1 1 calc R U
C00C C 0.6266(2) 0.6138(2) 0.89030(12) 0.0167(5) Uani 1 1 d . .
H00A H 0.6570 0.6407 0.9270 0.020 Uiso 1 1 calc R U
H00B H 0.6009 0.6677 0.8659 0.020 Uiso 1 1 calc R U
C00D C 1.17646(19) 0.5703(2) 0.55416(12) 0.0165(5) Uani 1 1 d . .
H00 H 1.1559 0.5085 0.5365 0.020 Uiso 1 1 calc R U
HA H 1.1206 0.6091 0.5541 0.020 Uiso 1 1 calc R U
C00E C 1.1620(2) 0.4861(2) 0.64323(13) 0.0168(5) Uani 1 1 d . .
H0AA H 1.1968 0.4660 0.6805 0.020 Uiso 1 1 calc R U
HB H 1.1480 0.4282 0.6199 0.020 Uiso 1 1 calc R U
C00F C 1.3184(2) 0.4077(2) 0.58687(12) 0.0163(5) Uani 1 1 d . .
H1AA H 1.2871 0.4173 0.5473 0.020 Uiso 1 1 calc R U
HC H 1.2833 0.3594 0.6035 0.020 Uiso 1 1 calc R U
C00G C 1.31989(19) 0.5023(2) 0.61929(12) 0.0151(5) Uani 1 1 d . .
H2AA H 1.3612 0.5471 0.6049 0.018 Uiso 1 1 calc R U
HD H 1.3472 0.4900 0.6593 0.018 Uiso 1 1 calc R U
C00H C 0.4805(2) 0.6096(2) 0.92971(13) 0.0187(6) Uani 1 1 d . .
H00C H 0.5151 0.6295 0.9671 0.022 Uiso 1 1 calc R U
H00D H 0.4605 0.6677 0.9076 0.022 Uiso 1 1 calc R U
C00I C 0.7985(2) 0.5068(2) 0.96149(13) 0.0209(6) Uani 1 1 d . .
H00E H 0.7548 0.5371 0.9820 0.025 Uiso 1 1 calc R U
H00F H 0.8490 0.5524 0.9601 0.025 Uiso 1 1 calc R U
C00J C 0.5453(2) 0.5502(2) 0.89958(13) 0.0189(6) Uani 1 1 d . .
H00G H 0.5693 0.4944 0.9228 0.023 Uiso 1 1 calc R U
H00H H 0.5103 0.5269 0.8630 0.023 Uiso 1 1 calc R U
C00K C 0.7732(2) 0.6437(2) 0.85839(13) 0.0166(5) Uani 1 1 d . .
H00I H 0.7397 0.6971 0.8368 0.020 Uiso 1 1 calc R U
H00J H 0.7996 0.6678 0.8965 0.020 Uiso 1 1 calc R U
C00L C 0.7482(2) 0.4810(2) 0.90119(12) 0.0158(5) Uani 1 1 d . .
H00K H 0.7002 0.4332 0.9038 0.019 Uiso 1 1 calc R U
H00L H 0.7933 0.4503 0.8819 0.019 Uiso 1 1 calc R U
C00M C 1.2845(3) 0.6432(2) 0.71100(13) 0.0239(6) Uani 1 1 d . .
H3AA H 1.2417 0.6093 0.7307 0.029 Uiso 1 1 calc R U
HE H 1.3431 0.6070 0.7168 0.029 Uiso 1 1 calc R U
C00N C 0.6596(2) 0.5197(2) 0.80607(11) 0.0147(5) Uani 1 1 d . .
H00M H 0.6180 0.4673 0.8120 0.018 Uiso 1 1 calc R U
H00N H 0.7102 0.4916 0.7904 0.018 Uiso 1 1 calc R U
C00O C 1.2357(2) 0.6215(2) 0.51727(13) 0.0198(6) Uani 1 1 d . .
H4AA H 1.2893 0.5814 0.5140 0.024 Uiso 1 1 calc R U
HF H 1.2591 0.6824 0.5350 0.024 Uiso 1 1 calc R U
C00P C 1.0695(2) 0.5312(2) 0.65064(16) 0.0255(7) Uani 1 1 d . .
H5AA H 1.0373 0.5591 0.6146 0.031 Uiso 1 1 calc R U
HG H 1.0819 0.5828 0.6788 0.031 Uiso 1 1 calc R U
C00Q C 0.9217(2) 0.7006(2) 0.83417(13) 0.0212(6) Uani 1 1 d . .
H00O H 0.8870 0.7575 0.8178 0.025 Uiso 1 1 calc R U
H00P H 0.9475 0.7142 0.8742 0.025 Uiso 1 1 calc R U
C00R C 1.2417(2) 0.6488(2) 0.64728(12) 0.0171(5) Uani 1 1 d . .
H6AA H 1.2829 0.6877 0.6289 0.021 Uiso 1 1 calc R U
HH H 1.1819 0.6827 0.6425 0.021 Uiso 1 1 calc R U
C00S C 0.8538(2) 0.6153(2) 0.83035(14) 0.0212(6) Uani 1 1 d . .
H00Q H 0.8299 0.5985 0.7905 0.025 Uiso 1 1 calc R U
H00R H 0.8862 0.5592 0.8496 0.025 Uiso 1 1 calc R U
C00T C 0.5847(2) 0.5445(2) 0.70207(12) 0.0208(6) Uani 1 1 d . .
H00S H 0.5560 0.4812 0.7038 0.025 Uiso 1 1 calc R U
H00T H 0.5397 0.5851 0.6768 0.025 Uiso 1 1 calc R U
C00U C 1.1761(2) 0.6407(3) 0.45791(13) 0.0252(7) Uani 1 1 d . .
H7AA H 1.1498 0.5799 0.4415 0.030 Uiso 1 1 calc R U
HI H 1.1243 0.6832 0.4614 0.030 Uiso 1 1 calc R U
C00V C 0.6050(2) 0.5894(2) 0.76221(13) 0.0209(6) Uani 1 1 d . .
H00U H 0.6410 0.6487 0.7618 0.025 Uiso 1 1 calc R U
H00V H 0.5460 0.6061 0.7730 0.025 Uiso 1 1 calc R U
C00W C 1.2326(3) 0.6870(3) 0.41790(14) 0.0274(7) Uani 1 1 d . .
H8AA H 1.1927 0.6970 0.3810 0.041 Uiso 1 1 calc R U
HJ H 1.2838 0.6450 0.4141 0.041 Uiso 1 1 calc R U
HK H 1.2572 0.7483 0.4333 0.041 Uiso 1 1 calc R U
C00X C 1.3517(3) 0.7423(3) 0.79851(15) 0.0307(7) Uani 1 1 d . .
H9AA H 1.4138 0.7156 0.8021 0.046 Uiso 1 1 calc R U
HL H 1.3159 0.7028 0.8195 0.046 Uiso 1 1 calc R U
HM H 1.3561 0.8071 0.8135 0.046 Uiso 1 1 calc R U
C00Y C 1.3031(2) 0.7442(2) 0.73573(14) 0.0250(7) Uani 1 1 d . .
H0BA H 1.2438 0.7787 0.7318 0.030 Uiso 1 1 calc R U
HN H 1.3422 0.7794 0.7141 0.030 Uiso 1 1 calc R U
C00Z C 1.0023(2) 0.6828(3) 0.80354(14) 0.0268(7) Uani 1 1 d . .
H00W H 0.9781 0.6792 0.7630 0.040 Uiso 1 1 calc R U
H00X H 1.0329 0.6228 0.8166 0.040 Uiso 1 1 calc R U
H00Y H 1.0467 0.7351 0.8116 0.040 Uiso 1 1 calc R U
C010 C 0.6723(2) 0.5331(3) 0.67694(14) 0.0270(7) Uani 1 1 d . .
H01A H 0.6546 0.5115 0.6380 0.041 Uiso 1 1 calc R U
H01B H 0.7136 0.4863 0.6989 0.041 Uiso 1 1 calc R U
H01C H 0.7040 0.5945 0.6781 0.041 Uiso 1 1 calc R U
C011 C 0.9142(2) 0.4952(3) 0.67940(17) 0.0332(8) Uani 1 1 d . .
H01L H 0.8806 0.5235 0.6444 0.050 Uiso 1 1 calc R U
H01M H 0.9260 0.5439 0.7087 0.050 Uiso 1 1 calc R U
H01N H 0.8772 0.4439 0.6909 0.050 Uiso 1 1 calc R U
C012 C 1.4744(2) 0.4332(2) 0.55468(14) 0.0238(6) Uani 1 1 d . .
H01O H 1.4414 0.4358 0.5155 0.036 Uiso 1 1 calc R U
H01P H 1.5355 0.4049 0.5566 0.036 Uiso 1 1 calc R U
H01Q H 1.4813 0.4977 0.5702 0.036 Uiso 1 1 calc R U
C013 C 1.0074(2) 0.4542(2) 0.67010(14) 0.0231(6) Uani 1 1 d . .
H01R H 0.9949 0.4032 0.6415 0.028 Uiso 1 1 calc R U
H01S H 1.0409 0.4254 0.7056 0.028 Uiso 1 1 calc R U
C014 C 0.3936(2) 0.5515(3) 0.93681(15) 0.0268(7) Uani 1 1 d . .
H01D H 0.3553 0.5384 0.8998 0.040 Uiso 1 1 calc R U
H01E H 0.3580 0.5884 0.9592 0.040 Uiso 1 1 calc R U
H01F H 0.4132 0.4914 0.9559 0.040 Uiso 1 1 calc R U
C015 C 0.8386(2) 0.4143(2) 0.99231(13) 0.0231(6) Uani 1 1 d . .
H01G H 0.7876 0.3691 0.9933 0.028 Uiso 1 1 calc R U
H01H H 0.8813 0.3840 0.9711 0.028 Uiso 1 1 calc R U
C016 C 0.8911(3) 0.4344(3) 1.05340(15) 0.0362(9) Uani 1 1 d . .
H01I H 0.9429 0.4773 1.0526 0.054 Uiso 1 1 calc R U
H01J H 0.9143 0.3744 1.0714 0.054 Uiso 1 1 calc R U
H01K H 0.8490 0.4641 1.0746 0.054 Uiso 1 1 calc R U

loop_
_atom_site_aniso_label
_atom_site_aniso_U_11
_atom_site_aniso_U_22
_atom_site_aniso_U_33
_atom_site_aniso_U_23
_atom_site_aniso_U_13
_atom_site_aniso_U_12
IRR 0.01667(9) 0.02807(10) 0.01281(8) 0.00463(7) 0.00131(6) 0.00019(7)
I1 0.01748(9) 0.01885(9) 0.02305(10) 0.00044(7) 0.00279(7) 0.00212(7)
I2 0.01836(9) 0.02698(10) 0.01971(9) -0.00012(7) 0.00455(7) -0.00418(7)
I3 0.02767(10) 0.02130(10) 0.01691(9) 0.00240(7) 0.00690(7) -0.00447(8)
I4 0.01706(9) 0.02416(10) 0.02996(11) -0.00076(8) 0.00278(8) 0.00051(7)
I5 0.01855(10) 0.04021(12) 0.01641(9) 0.00964(8) -0.00081(7) 0.00023(8)
Pd00 0.01464(10) 0.01734(10) 0.01458(10) -0.00082(8) 0.00040(7) -0.00088(8)
Pd1 0.01645(10) 0.01608(10) 0.01179(9) 0.00095(7) 0.00166(7) -0.00067(8)
N009 0.0174(11) 0.0110(10) 0.0153(11) -0.0019(8) 0.0031(9) -0.0003(8)
N00A 0.0148(11) 0.0134(11) 0.0153(11) -0.0012(9) 0.0012(8) 0.0003(8)
C00B 0.0162(13) 0.0147(13) 0.0159(12) -0.0005(10) 0.0029(10) 0.0027(10)
C00C 0.0213(14) 0.0131(12) 0.0161(13) -0.0019(10) 0.0048(10) 0.0023(10)
C00D 0.0135(12) 0.0187(13) 0.0154(12) 0.0002(10) -0.0011(10) 0.0016(10)
C00E 0.0167(13) 0.0162(13) 0.0185(13) 0.0011(10) 0.0057(10) -0.0018(10)
C00F 0.0180(13) 0.0133(12) 0.0176(13) -0.0020(10) 0.0037(10) -0.0017(10)
C00G 0.0132(12) 0.0153(12) 0.0163(12) -0.0009(10) 0.0018(10) 0.0020(10)
C00H 0.0217(14) 0.0166(13) 0.0174(13) -0.0004(11) 0.0030(11) 0.0015(11)
C00I 0.0256(15) 0.0166(13) 0.0182(14) -0.0007(11) -0.0012(11) 0.0001(11)
C00J 0.0224(14) 0.0157(13) 0.0195(13) -0.0030(11) 0.0068(11) -0.0006(11)
C00K 0.0190(13) 0.0114(12) 0.0188(13) -0.0005(10) 0.0026(10) -0.0017(10)
C00L 0.0186(13) 0.0127(12) 0.0151(12) 0.0020(10) 0.0014(10) 0.0011(10)
C00M 0.0363(18) 0.0189(14) 0.0163(13) -0.0033(11) 0.0048(12) -0.0010(13)
C00N 0.0166(12) 0.0146(12) 0.0120(12) -0.0014(10) 0.0009(9) -0.0001(10)
C00O 0.0202(14) 0.0215(14) 0.0164(13) 0.0021(11) 0.0009(11) 0.0003(11)
C00P 0.0237(15) 0.0199(15) 0.0365(18) -0.0008(13) 0.0143(14) 0.0017(12)
C00Q 0.0223(15) 0.0194(14) 0.0213(14) -0.0005(11) 0.0031(11) -0.0064(11)
C00R 0.0193(13) 0.0133(12) 0.0185(13) -0.0021(10) 0.0031(11) 0.0002(10)
C00S 0.0243(15) 0.0174(14) 0.0224(14) -0.0024(11) 0.0061(12) -0.0033(11)
C00T 0.0216(14) 0.0242(15) 0.0153(13) 0.0002(11) 0.0005(11) 0.0020(12)
C00U 0.0214(15) 0.0363(18) 0.0167(14) 0.0049(13) 0.0011(11) -0.0014(13)
C00V 0.0260(15) 0.0176(14) 0.0175(13) 0.0002(11) 0.0009(11) 0.0055(11)
C00W 0.0323(18) 0.0328(18) 0.0169(14) 0.0034(13) 0.0047(12) 0.0022(14)
C00X 0.0359(19) 0.0322(18) 0.0231(16) -0.0092(14) 0.0040(14) 0.0009(15)
C00Y 0.0279(16) 0.0205(15) 0.0240(15) -0.0055(12) -0.0012(13) 0.0011(12)
C00Z 0.0245(16) 0.0336(18) 0.0231(15) -0.0030(13) 0.0069(13) -0.0075(14)
C010 0.0256(16) 0.0342(18) 0.0219(15) 0.0017(13) 0.0066(12) 0.0005(14)
C011 0.0218(16) 0.039(2) 0.042(2) -0.0117(17) 0.0148(15) -0.0054(14)
C012 0.0229(15) 0.0223(15) 0.0283(16) -0.0016(12) 0.0101(12) -0.0040(12)
C013 0.0160(13) 0.0290(16) 0.0250(15) 0.0030(13) 0.0055(11) -0.0015(12)
C014 0.0261(16) 0.0262(16) 0.0307(17) -0.0001(13) 0.0120(13) -0.0012(13)
C015 0.0275(16) 0.0223(15) 0.0177(14) 0.0021(11) 0.0001(12) 0.0042(12)
C016 0.046(2) 0.0326(19) 0.0231(17) 0.0013(14) -0.0099(15) 0.0085(17)

loop_
_atom_type_symbol
_atom_type_description
_atom_type_scat_dispersion_real
_atom_type_scat_dispersion_imag
_atom_type_scat_source
C C 0.0033 0.0016 'International Tables Vol C Tables 4.2.6.8 and 6.1.1.4'
H H 0.0000 0.0000 'International Tables Vol C Tables 4.2.6.8 and 6.1.1.4'
I I -0.4742 1.8119 'International Tables Vol C Tables 4.2.6.8 and 6.1.1.4'
N N 0.0061 0.0033 'International Tables Vol C Tables 4.2.6.8 and 6.1.1.4'
Pd Pd -0.9988 1.0072 'International Tables Vol C Tables 4.2.6.8 and 6.1.1.4'

loop_
_geom_angle_atom_site_label_1
_geom_angle_atom_site_label_2
_geom_angle_atom_site_label_3
_geom_angle
Pd00 IRR Pd1 94.592(9)
Pd1 I5 Pd00 94.766(9)
I4 Pd00 IRR 174.222(12)
I4 Pd00 I5 88.934(10)
IRR Pd00 I5 85.318(9)
I4 Pd00 I2 95.068(10)
IRR Pd00 I2 90.686(9)
I5 Pd00 I2 175.974(11)
I5 Pd1 I3 89.889(9)
I5 Pd1 IRR 85.302(9)
I3 Pd1 IRR 174.930(11)
I5 Pd1 I1 175.536(11)
I3 Pd1 I1 94.453(10)
IRR Pd1 I1 90.386(9)
C00N N009 C00C 111.6(2)
C00N N009 C00L 105.9(2)
C00C N009 C00L 111.3(2)
C00N N009 C00K 111.5(2)
C00C N009 C00K 105.7(2)
C00L N009 C00K 111.1(2)
C00D N00A C00E 108.4(2)
C00D N00A C00G 111.1(2)
C00E N00A C00G 109.0(2)
C00D N00A C00R 108.9(2)
C00E N00A C00R 111.2(2)
C00G N00A C00R 108.3(2)
C012 C00B C00F 113.7(2)
C012 C00B H00Z 108.8
C00F C00B H00Z 108.8
C012 C00B H 108.8
C00F C00B H 108.8
H00Z C00B H 107.7
C00J C00C N009 116.3(2)
C00J C00C H00A 108.2
N009 C00C H00A 108.2
C00J C00C H00B 108.2
N009 C00C H00B 108.2
H00A C00C H00B 107.4
C00O C00D N00A 115.8(2)
C00O C00D H00 108.3
N00A C00D H00 108.3
C00O C00D HA 108.3
N00A C00D HA 108.3
H00 C00D HA 107.4
N00A C00E C00P 115.2(2)
N00A C00E H0AA 108.5
C00P C00E H0AA 108.5
N00A C00E HB 108.5
C00P C00E HB 108.5
H0AA C00E HB 107.5
C00G C00F C00B 110.4(2)
C00G C00F H1AA 109.6
C00B C00F H1AA 109.6
C00G C00F HC 109.6
C00B C00F HC 109.6
H1AA C00F HC 108.1
C00F C00G N00A 116.1(2)
C00F C00G H2AA 108.3
N00A C00G H2AA 108.3
C00F C00G HD 108.3
N00A C00G HD 108.3
H2AA C00G HD 107.4
C014 C00H C00J 111.7(3)
C014 C00H H00C 109.3
C00J C00H H00C 109.3
C014 C00H H00D 109.3
C00J C00H H00D 109.3
H00C C00H H00D 107.9
C00L C00I C015 108.9(2)
C00L C00I H00E 109.9
C015 C00I H00E 109.9
C00L C00I H00F 109.9
C015 C00I H00F 109.9
H00E C00I H00F 108.3
C00C C00J C00H 109.2(2)
C00C C00J H00G 109.8
C00H C00J H00G 109.8
C00C C00J H00H 109.8
C00H C00J H00H 109.8
H00G C00J H00H 108.3
C00S C00K N009 116.9(2)
C00S C00K H00I 108.1
N009 C00K H00I 108.1
C00S C00K H00J 108.1
N009 C00K H00J 108.1
H00I C00K H00J 107.3
C00I C00L N009 116.6(2)
C00I C00L H00K 108.1
N009 C00L H00K 108.1
C00I C00L H00L 108.1
N009 C00L H00L 108.1
H00K C00L H00L 107.3
C00Y C00M C00R 110.3(3)
C00Y C00M H3AA 109.6
C00R C00M H3AA 109.6
C00Y C00M HE 109.6
C00R C00M HE 109.6
H3AA C00M HE 108.1
N009 C00N C00V 115.2(2)
N009 C00N H00M 108.5
C00V C00N H00M 108.5
N009 C00N H00N 108.5
C00V C00N H00N 108.5
H00M C00N H00N 107.5
C00D C00O C00U 109.7(2)
C00D C00O H4AA 109.7
C00U C00O H4AA 109.7
C00D C00O HF 109.7
C00U C00O HF 109.7
H4AA C00O HF 108.2
C00E C00P C013 109.9(3)
C00E C00P H5AA 109.7
C013 C00P H5AA 109.7
C00E C00P HG 109.7
C013 C00P HG 109.7
H5AA C00P HG 108.2
C00Z C00Q C00S 113.5(3)
C00Z C00Q H00O 108.9
C00S C00Q H00O 108.9
C00Z C00Q H00P 108.9
C00S C00Q H00P 108.9
H00O C00Q H00P 107.7
C00M C00R N00A 115.9(2)
C00M C00R H6AA 108.3
N00A C00R H6AA 108.3
C00M C00R HH 108.3
N00A C00R HH 108.3
H6AA C00R HH 107.4
C00K C00S C00Q 108.9(2)
C00K C00S H00Q 109.9
C00Q C00S H00Q 109.9
C00K C00S H00R 109.9
C00Q C00S H00R 109.9
H00Q C00S H00R 108.3
C010 C00T C00V 113.2(3)
C010 C00T H00S 108.9
C00V C00T H00S 108.9
C010 C00T H00T 108.9
C00V C00T H00T 108.9
H00S C00T H00T 107.8
C00W C00U C00O 112.4(3)
C00W C00U H7AA 109.1
C00O C00U H7AA 109.1
C00W C00U HI 109.1
C00O C00U HI 109.1
H7AA C00U HI 107.9
C00N C00V C00T 111.3(2)
C00N C00V H00U 109.4
C00T C00V H00U 109.4
C00N C00V H00V 109.4
C00T C00V H00V 109.4
H00U C00V H00V 108.0
C00U C00W H8AA 109.5
C00U C00W HJ 109.5
H8AA C00W HJ 109.5
C00U C00W HK 109.5
H8AA C00W HK 109.5
HJ C00W HK 109.5
C00Y C00X H9AA 109.5
C00Y C00X HL 109.5
H9AA C00X HL 109.5
C00Y C00X HM 109.5
H9AA C00X HM 109.5
HL C00X HM 109.5
C00M C00Y C00X 112.2(3)
C00M C00Y H0BA 109.2
C00X C00Y H0BA 109.2
C00M C00Y HN 109.2
C00X C00Y HN 109.2
H0BA C00Y HN 107.9
C00Q C00Z H00W 109.5
C00Q C00Z H00X 109.5
H00W C00Z H00X 109.5
C00Q C00Z H00Y 109.5
H00W C00Z H00Y 109.5
H00X C00Z H00Y 109.5
C00T C010 H01A 109.5
C00T C010 H01B 109.5
H01A C010 H01B 109.5
C00T C010 H01C 109.5
H01A C010 H01C 109.5
H01B C010 H01C 109.5
C013 C011 H01L 109.5
C013 C011 H01M 109.5
H01L C011 H01M 109.5
C013 C011 H01N 109.5
H01L C011 H01N 109.5
H01M C011 H01N 109.5
C00B C012 H01O 109.5
C00B C012 H01P 109.5
H01O C012 H01P 109.5
C00B C012 H01Q 109.5
H01O C012 H01Q 109.5
H01P C012 H01Q 109.5
C011 C013 C00P 112.5(3)
C011 C013 H01R 109.1
C00P C013 H01R 109.1
C011 C013 H01S 109.1
C00P C013 H01S 109.1
H01R C013 H01S 107.8
C00H C014 H01D 109.5
C00H C014 H01E 109.5
H01D C014 H01E 109.5
C00H C014 H01F 109.5
H01D C014 H01F 109.5
H01E C014 H01F 109.5
C016 C015 C00I 112.0(3)
C016 C015 H01G 109.2
C00I C015 H01G 109.2
C016 C015 H01H 109.2
C00I C015 H01H 109.2
H01G C015 H01H 107.9
C015 C016 H01I 109.5
C015 C016 H01J 109.5
H01I C016 H01J 109.5
C015 C016 H01K 109.5
H01I C016 H01K 109.5
H01J C016 H01K 109.5

loop_
_geom_bond_atom_site_label_1
_geom_bond_atom_site_label_2
_geom_bond_distance
IRR Pd00 2.5956(3)
IRR Pd1 2.6020(3)
I1 Pd1 2.6022(3)
I2 Pd00 2.6090(3)
I3 Pd1 2.5928(3)
I4 Pd00 2.5892(3)
I5 Pd1 2.5923(3)
I5 Pd00 2.5980(3)
N009 C00N 1.519(3)
N009 C00C 1.525(4)
N009 C00L 1.525(4)
N009 C00K 1.530(4)
N00A C00D 1.520(4)
N00A C00E 1.521(4)
N00A C00G 1.525(3)
N00A C00R 1.527(4)
C00B C012 1.526(4)
C00B C00F 1.527(4)
C00B H00Z 0.9700
C00B H 0.9700
C00C C00J 1.521(4)
C00C H00A 0.9700
C00C H00B 0.9700
C00D C00O 1.521(4)
C00D H00 0.9700
C00D HA 0.9700
C00E C00P 1.520(4)
C00E H0AA 0.9700
C00E HB 0.9700
C00F C00G 1.513(4)
C00F H1AA 0.9700
C00F HC 0.9700
C00G H2AA 0.9700
C00G HD 0.9700
C00H C014 1.530(4)
C00H C00J 1.531(4)
C00H H00C 0.9700
C00H H00D 0.9700
C00I C00L 1.517(4)
C00I C015 1.527(4)
C00I H00E 0.9700
C00I H00F 0.9700
C00J H00G 0.9700
C00J H00H 0.9700
C00K C00S 1.510(4)
C00K H00I 0.9700
C00K H00J 0.9700
C00L H00K 0.9700
C00L H00L 0.9700
C00M C00Y 1.514(4)
C00M C00R 1.523(4)
C00M H3AA 0.9700
C00M HE 0.9700
C00N C00V 1.519(4)
C00N H00M 0.9700
C00N H00N 0.9700
C00O C00U 1.524(4)
C00O H4AA 0.9700
C00O HF 0.9700
C00P C013 1.525(4)
C00P H5AA 0.9700
C00P HG 0.9700
C00Q C00Z 1.519(4)
C00Q C00S 1.523(4)
C00Q H00O 0.9700
C00Q H00P 0.9700
C00R H6AA 0.9700
C00R HH 0.9700
C00S H00Q 0.9700
C00S H00R 0.9700
C00T C010 1.519(4)
C00T C00V 1.535(4)
C00T H00S 0.9700
C00T H00T 0.9700
C00U C00W 1.519(5)
C00U H7AA 0.9700
C00U HI 0.9700
C00V H00U 0.9700
C00V H00V 0.9700
C00W H8AA 0.9600
C00W HJ 0.9600
C00W HK 0.9600
C00X C00Y 1.520(5)
C00X H9AA 0.9600
C00X HL 0.9600
C00X HM 0.9600
C00Y H0BA 0.9700
C00Y HN 0.9700
C00Z H00W 0.9600
C00Z H00X 0.9600
C00Z H00Y 0.9600
C010 H01A 0.9600
C010 H01B 0.9600
C010 H01C 0.9600
C011 C013 1.522(4)
C011 H01L 0.9600
C011 H01M 0.9600
C011 H01N 0.9600
C012 H01O 0.9600
C012 H01P 0.9600
C012 H01Q 0.9600
C013 H01R 0.9700
C013 H01S 0.9700
C014 H01D 0.9600
C014 H01E 0.9600
C014 H01F 0.9600
C015 C016 1.526(5)
C015 H01G 0.9700
C015 H01H 0.9700
C016 H01I 0.9600
C016 H01J 0.9600
C016 H01K 0.9600
